data_7055398
loop_
_publ_author_name
'\<Svec, Petr'
'Barto\<s, Karel'
'R\%u\<zi\<ckov\'a, Zde\<nka'
'Cu\<r\'inov\'a, Petra'
'Du\<sek, Libor'
'Turek, Jan'
'De Proft, Frank'
'R\%u\<zi\<cka, Ale\<s'

_publ_section_title
;
 C,N-Chelated organotin(iv) azides: synthesis, structure and use within
 click chemistry
;
_journal_issue 7
_journal_name_full 'New J. Chem.'
_journal_page_first 5808
_journal_paper_doi 10.1039/C5NJ03187G
_journal_volume 40
_journal_year 2016
_chemical_formula_moiety 'C18 H24 N8 Sn'
_chemical_formula_sum 'C18 H24 N8 Sn'
_chemical_formula_weight 471.14
_chemical_name_systematic
; 
 ? 
;
_space_group_IT_number 14
_symmetry_cell_setting monoclinic
_symmetry_space_group_name_Hall '-P 2ybc'
_symmetry_space_group_name_H-M 'P 1 21/c 1'
_atom_sites_solution_hydrogens geom
_atom_sites_solution_primary direct
_atom_sites_solution_secondary difmap
_audit_creation_method SHELXL-97
_audit_update_record
;
2015-10-22 deposited with the CCDC.
2016-02-29 downloaded from the CCDC.
;
_cell_angle_alpha 90
_cell_angle_beta 120.993(6)
_cell_angle_gamma 90
_cell_formula_units_Z 4
_cell_length_a 9.9650(6)
_cell_length_b 14.0700(6)
_cell_length_c 16.8031(11)
_cell_measurement_reflns_used 16445
_cell_measurement_temperature 150(1)
_cell_measurement_theta_max 27.5
_cell_measurement_theta_min 1
_cell_volume 2019.6(2)
_computing_cell_refinement 'COLLECT and DENZO'
_computing_data_collection 'COLLECT (Hooft, 1998) and DENZO (Otwinowski & Minor, 1997)'
_computing_data_reduction 'COLLECT and DENZO'
_computing_molecular_graphics 'PLATON (Spek, 2003)'
_computing_publication_material 'SHELXL-97 (Sheldrick, 2008)'
_computing_structure_refinement 'SHELXL-97 (Sheldrick, 1997)'
_computing_structure_solution 'SIR92 (Altomare et al., 1994)'
_diffrn_ambient_temperature 150(1)
_diffrn_detector_area_resol_mean 9.091
_diffrn_measured_fraction_theta_full 0.984
_diffrn_measured_fraction_theta_max 0.984
_diffrn_measurement_device_type 'Bruker Nonius KappaCCD area detector'
_diffrn_measurement_method '\f and \w scans to fill the Ewald sphere'
_diffrn_radiation_monochromator graphite
_diffrn_radiation_source 'fine-focus sealed tube'
_diffrn_radiation_type MoK\a
_diffrn_radiation_wavelength 0.71073
_diffrn_reflns_av_R_equivalents 0.0259
_diffrn_reflns_av_sigmaI/netI 0.0207
_diffrn_reflns_limit_h_max 12
_diffrn_reflns_limit_h_min -11
_diffrn_reflns_limit_k_max 17
_diffrn_reflns_limit_k_min -18
_diffrn_reflns_limit_l_max 20
_diffrn_reflns_limit_l_min -21
_diffrn_reflns_number 16394
_diffrn_reflns_theta_full 27.50
_diffrn_reflns_theta_max 27.50
_diffrn_reflns_theta_min 2.02
_diffrn_standards_number 0
_exptl_absorpt_coefficient_mu 1.285
_exptl_absorpt_correction_T_max 0.796
_exptl_absorpt_correction_T_min 0.668
_exptl_absorpt_correction_type integration
_exptl_absorpt_process_details
;
Gaussian integration (Coppens, 1970)
;
_exptl_crystal_colour colourless
_exptl_crystal_density_diffrn 1.550
_exptl_crystal_density_method 'not measured'
_exptl_crystal_description block
_exptl_crystal_F_000 952
_exptl_crystal_size_max 0.57
_exptl_crystal_size_mid 0.40
_exptl_crystal_size_min 0.32
_refine_diff_density_max 1.325
_refine_diff_density_min -0.646
_refine_diff_density_rms 0.084
_refine_ls_extinction_method none
_refine_ls_goodness_of_fit_ref 1.195
_refine_ls_hydrogen_treatment constr
_refine_ls_matrix_type full
_refine_ls_number_parameters 244
_refine_ls_number_reflns 4568
_refine_ls_number_restraints 0
_refine_ls_restrained_S_all 1.195
_refine_ls_R_factor_all 0.0373
_refine_ls_R_factor_gt 0.0298
_refine_ls_shift/su_max 0.001
_refine_ls_shift/su_mean 0.000
_refine_ls_structure_factor_coef Fsqd
_refine_ls_weighting_details 'calc w=1/[\s^2^(Fo^2^)+(0.0212P)^2^+3.9955P] where P=(Fo^2^+2Fc^2^)/3'
_refine_ls_weighting_scheme calc
_refine_ls_wR_factor_gt 0.0691
_refine_ls_wR_factor_ref 0.0755
_reflns_number_gt 4049
_reflns_number_total 4568
_reflns_threshold_expression >2sigma(I)
_cod_data_source_file c5nj03187g2.cif
_cod_data_source_block shelxl
_cod_depositor_comments 'Adding full bibliography for 7055396--7055402.cif.'
_cod_original_sg_symbol_H-M 'P 21/c'
_cod_database_code 7055398

loop_
_symmetry_equiv_pos_as_xyz
'x, y, z'
'-x, y+1/2, -z+1/2'
'-x, -y, -z'
'x, -y-1/2, z-1/2'

loop_
_atom_site_label
_atom_site_type_symbol
_atom_site_fract_x
_atom_site_fract_y
_atom_site_fract_z
_atom_site_U_iso_or_equiv
_atom_site_adp_type
_atom_site_occupancy
_atom_site_symmetry_multiplicity
_atom_site_calc_flag
_atom_site_refinement_flags
Sn1 Sn 0.30574(2) 0.356461(13) 0.249665(13) 0.02082(7) Uani 1 1 d .
N2 N 0.1683(3) 0.52060(19) 0.22421(19) 0.0303(6) Uani 1 1 d .
N3 N 0.2703(3) 0.3482(2) 0.3670(2) 0.0353(6) Uani 1 1 d .
N6 N 0.3826(3) 0.20984(19) 0.27119(19) 0.0319(6) Uani 1 1 d .
C1 C 0.5252(3) 0.4250(2) 0.3241(2) 0.0248(6) Uani 1 1 d .
N7 N 0.3614(3) 0.15911(19) 0.32088(19) 0.0311(6) Uani 1 1 d .
N1 N 0.4130(3) 0.34421(19) 0.14519(18) 0.0288(5) Uani 1 1 d .
N4 N 0.1501(4) 0.3148(2) 0.3553(2) 0.0346(6) Uani 1 1 d .
C11 C -0.0412(4) 0.4031(2) 0.1326(2) 0.0310(7) Uani 1 1 d .
C17 C 0.1663(5) 0.5745(2) 0.1486(3) 0.0393(8) Uani 1 1 d .
H17A H 0.1209 0.5360 0.0937 0.047 Uiso 1 1 d R
H17B H 0.2713 0.5915 0.1661 0.047 Uiso 1 1 d R
H17C H 0.1050 0.6311 0.1366 0.047 Uiso 1 1 d R
C10 C 0.0689(4) 0.3360(2) 0.1419(2) 0.0290(6) Uani 1 1 d .
N8 N 0.3473(4) 0.1063(2) 0.3682(3) 0.0505(9) Uani 1 1 d .
C8 C 0.3719(5) 0.4294(3) 0.0859(3) 0.0468(9) Uani 1 1 d .
H8A H 0.4103 0.4226 0.0443 0.056 Uiso 1 1 d R
H8B H 0.4186 0.4844 0.1244 0.056 Uiso 1 1 d R
H8C H 0.2602 0.4369 0.0507 0.056 Uiso 1 1 d R
C6 C 0.5770(5) 0.4748(3) 0.4051(2) 0.0407(8) Uani 1 1 d .
H6 H 0.5146 0.4793 0.4312 0.049 Uiso 1 1 d R
C2 C 0.6254(4) 0.4128(3) 0.2898(3) 0.0403(8) Uani 1 1 d .
N5 N 0.0383(4) 0.2853(3) 0.3488(3) 0.0570(10) Uani 1 1 d .
C7 C 0.5830(5) 0.3434(3) 0.2120(3) 0.0463(9) Uani 1 1 d .
H7A H 0.6380 0.3607 0.1804 0.056 Uiso 1 1 d R
H7B H 0.6159 0.2800 0.2372 0.056 Uiso 1 1 d R
C16 C 0.0090(4) 0.4889(3) 0.1950(3) 0.0367(8) Uani 1 1 d .
H16A H -0.0637 0.5404 0.1623 0.044 Uiso 1 1 d R
H16B H 0.0034 0.4743 0.2496 0.044 Uiso 1 1 d R
C12 C -0.1984(4) 0.3870(3) 0.0685(3) 0.0418(9) Uani 1 1 d .
H12 H -0.2728 0.4318 0.0610 0.050 Uiso 1 1 d R
C3 C 0.7686(5) 0.4607(4) 0.3329(4) 0.0630(13) Uani 1 1 d .
H3 H 0.8346 0.4551 0.3093 0.076 Uiso 1 1 d R
C18 C 0.2274(5) 0.5838(3) 0.3058(3) 0.0466(9) Uani 1 1 d .
H18A H 0.3319 0.6038 0.3250 0.056 Uiso 1 1 d R
H18B H 0.2281 0.5498 0.3556 0.056 Uiso 1 1 d R
H18C H 0.1608 0.6384 0.2899 0.056 Uiso 1 1 d R
C15 C 0.0215(4) 0.2542(3) 0.0892(3) 0.0430(9) Uani 1 1 d .
H15 H 0.0946 0.2086 0.0965 0.052 Uiso 1 1 d R
C5 C 0.7230(6) 0.5191(3) 0.4482(3) 0.0601(14) Uani 1 1 d .
H5 H 0.7587 0.5519 0.5036 0.072 Uiso 1 1 d R
C14 C -0.1374(5) 0.2397(3) 0.0251(3) 0.0545(11) Uani 1 1 d .
H14 H -0.1698 0.1853 -0.0117 0.065 Uiso 1 1 d R
C13 C -0.2453(4) 0.3059(3) 0.0155(3) 0.0523(11) Uani 1 1 d .
H13 H -0.3510 0.2954 -0.0268 0.063 Uiso 1 1 d R
C4 C 0.8134(5) 0.5148(3) 0.4092(3) 0.0616(15) Uani 1 1 d .
H4 H 0.9063 0.5490 0.4351 0.074 Uiso 1 1 d R
C9 C 0.3717(6) 0.2597(3) 0.0855(3) 0.0601(12) Uani 1 1 d .
H9A H 0.4321 0.2587 0.0557 0.072 Uiso 1 1 d R
H9B H 0.2623 0.2620 0.0392 0.072 Uiso 1 1 d R
H9C H 0.3932 0.2034 0.1224 0.072 Uiso 1 1 d R

loop_
_atom_site_aniso_label
_atom_site_aniso_U_11
_atom_site_aniso_U_22
_atom_site_aniso_U_33
_atom_site_aniso_U_23
_atom_site_aniso_U_13
_atom_site_aniso_U_12
Sn1 0.02144(10) 0.02139(10) 0.02005(10) 0.00229(7) 0.01098(8) -0.00120(8)
N2 0.0394(15) 0.0241(13) 0.0350(14) 0.0051(11) 0.0247(12) 0.0079(11)
N3 0.0384(15) 0.0425(16) 0.0314(14) 0.0071(12) 0.0225(12) -0.0008(13)
N6 0.0372(14) 0.0234(13) 0.0343(14) 0.0064(11) 0.0179(12) 0.0025(11)
C1 0.0259(14) 0.0219(13) 0.0228(14) -0.0005(11) 0.0097(11) -0.0036(11)
N7 0.0225(12) 0.0261(13) 0.0353(14) 0.0053(11) 0.0083(11) 0.0004(10)
N1 0.0385(14) 0.0290(13) 0.0252(12) -0.0003(11) 0.0208(11) 0.0036(11)
N4 0.0460(17) 0.0311(14) 0.0368(15) 0.0071(12) 0.0286(14) 0.0016(13)
C11 0.0265(15) 0.0377(17) 0.0325(16) 0.0141(14) 0.0180(13) 0.0047(13)
C17 0.058(2) 0.0249(16) 0.050(2) 0.0100(15) 0.0380(19) 0.0085(16)
C10 0.0235(14) 0.0297(16) 0.0291(15) 0.0078(12) 0.0103(12) -0.0009(12)
N8 0.052(2) 0.0384(17) 0.067(2) 0.0224(17) 0.0349(18) 0.0028(15)
C8 0.059(2) 0.051(2) 0.044(2) 0.0111(18) 0.0354(19) 0.0091(19)
C6 0.051(2) 0.0332(18) 0.0283(17) -0.0052(14) 0.0133(16) -0.0037(16)
C2 0.0318(17) 0.050(2) 0.0409(19) 0.0032(16) 0.0197(15) -0.0065(16)
N5 0.055(2) 0.065(2) 0.069(2) 0.0092(19) 0.045(2) -0.0114(19)
C7 0.046(2) 0.056(2) 0.049(2) 0.0107(19) 0.0331(19) 0.0143(18)
C16 0.0368(17) 0.0425(19) 0.0422(19) 0.0103(15) 0.0284(16) 0.0154(15)
C12 0.0252(16) 0.056(2) 0.043(2) 0.0231(18) 0.0169(15) 0.0074(15)
C3 0.034(2) 0.073(3) 0.075(3) 0.015(3) 0.023(2) -0.015(2)
C18 0.070(3) 0.0292(18) 0.048(2) -0.0019(16) 0.035(2) 0.0106(18)
C15 0.0317(17) 0.0306(17) 0.046(2) 0.0005(16) 0.0055(15) -0.0034(14)
C5 0.062(3) 0.033(2) 0.040(2) -0.0067(17) -0.006(2) -0.0127(19)
C14 0.039(2) 0.043(2) 0.050(2) 0.0014(18) 0.0008(18) -0.0130(17)
C13 0.0235(16) 0.065(3) 0.046(2) 0.022(2) 0.0021(16) -0.0066(17)
C4 0.036(2) 0.035(2) 0.068(3) 0.017(2) -0.006(2) -0.0163(17)
C9 0.088(3) 0.052(3) 0.051(3) -0.008(2) 0.044(3) 0.009(2)

loop_
_atom_type_symbol
_atom_type_description
_atom_type_scat_dispersion_real
_atom_type_scat_dispersion_imag
_atom_type_scat_source
C C 0.0033 0.0016 'International Tables Vol C Tables 4.2.6.8 and 6.1.1.4'
H H 0.0000 0.0000 'International Tables Vol C Tables 4.2.6.8 and 6.1.1.4'
N N 0.0061 0.0033 'International Tables Vol C Tables 4.2.6.8 and 6.1.1.4'
Sn Sn -0.6537 1.4246 'International Tables Vol C Tables 4.2.6.8 and 6.1.1.4'

loop_
_exptl_crystal_face_index_h
_exptl_crystal_face_index_k
_exptl_crystal_face_index_l
_exptl_crystal_face_perp_dist
-1 1 0 0.112
1 -1 0 0.173
-1 -1 0 0.201
1 1 0 0.156
-1 0 -1 0.067
1 0 1 0.158
0 0 -1 0.173
-1 0 1 0.210
0 0 1 0.247
1 0 -1 0.204
1 -1 1 0.187
0 -1 0 0.254
0 1 0 0.153
0 -1 1 0.251
0 -1 -1 0.163
0 1 -1 0.142
0 1 1 0.199

loop_
_geom_angle_atom_site_label_1
_geom_angle_atom_site_label_2
_geom_angle_atom_site_label_3
_geom_angle
C1 Sn1 C10 157.21(11)
C1 Sn1 N6 99.61(11)
C10 Sn1 N6 98.93(12)
C1 Sn1 N3 95.11(11)
C10 Sn1 N3 97.91(12)
N6 Sn1 N3 90.34(11)
C1 Sn1 N1 76.09(10)
C10 Sn1 N1 94.66(11)
N6 Sn1 N1 78.95(10)
N3 Sn1 N1 164.63(10)
C16 N2 C17 109.6(3)
C16 N2 C18 109.8(3)
C17 N2 C18 108.2(3)
N4 N3 Sn1 119.0(2)
N7 N6 Sn1 120.7(2)
C6 C1 C2 119.2(3)
C6 C1 Sn1 124.5(3)
C2 C1 Sn1 116.2(2)
N8 N7 N6 175.6(4)
C9 N1 C7 108.8(3)
C9 N1 C8 108.3(3)
C7 N1 C8 109.3(3)
C9 N1 Sn1 117.8(2)
C7 N1 Sn1 101.91(19)
C8 N1 Sn1 110.4(2)
N5 N4 N3 176.3(4)
C12 C11 C10 119.1(3)
C12 C11 C16 120.5(3)
C10 C11 C16 120.3(3)
N2 C17 H17A 109.2
N2 C17 H17B 109.7
H17A C17 H17B 109.5
N2 C17 H17C 109.5
H17A C17 H17C 109.5
H17B C17 H17C 109.5
C15 C10 C11 120.2(3)
C15 C10 Sn1 121.5(2)
C11 C10 Sn1 117.9(2)
N1 C8 H8A 109.5
N1 C8 H8B 109.3
H8A C8 H8B 109.5
N1 C8 H8C 109.6
H8A C8 H8C 109.5
H8B C8 H8C 109.5
C1 C6 C5 120.2(4)
C1 C6 H6 120.1
C5 C6 H6 119.7
C3 C2 C1 118.9(4)
C3 C2 C7 121.1(4)
C1 C2 C7 119.8(3)
N1 C7 C2 110.8(3)
N1 C7 H7A 109.5
C2 C7 H7A 109.2
N1 C7 H7B 109.7
C2 C7 H7B 109.6
H7A C7 H7B 108.0
N2 C16 C11 113.0(3)
N2 C16 H16A 109.0
C11 C16 H16A 108.7
N2 C16 H16B 109.1
C11 C16 H16B 109.2
H16A C16 H16B 107.7
C13 C12 C11 120.6(4)
C13 C12 H12 119.5
C11 C12 H12 119.8
C4 C3 C2 120.8(5)
C4 C3 H3 119.4
C2 C3 H3 119.8
N2 C18 H18A 109.5
N2 C18 H18B 109.3
H18A C18 H18B 109.5
N2 C18 H18C 109.7
H18A C18 H18C 109.5
H18B C18 H18C 109.5
C10 C15 C14 119.6(4)
C10 C15 H15 120.3
C14 C15 H15 120.0
C4 C5 C6 120.1(4)
C4 C5 H5 119.8
C6 C5 H5 120.1
C13 C14 C15 120.1(4)
C13 C14 H14 119.9
C15 C14 H14 120.0
C14 C13 C12 120.3(3)
C14 C13 H13 119.6
C12 C13 H13 120.1
C3 C4 C5 120.3(4)
C3 C4 H4 119.8
C5 C4 H4 119.9
N1 C9 H9A 109.6
N1 C9 H9B 109.1
H9A C9 H9B 109.5
N1 C9 H9C 109.6
H9A C9 H9C 109.5
H9B C9 H9C 109.5

loop_
_geom_bond_atom_site_label_1
_geom_bond_atom_site_label_2
_geom_bond_distance
Sn1 C1 2.112(3)
Sn1 C10 2.128(3)
Sn1 N6 2.165(3)
Sn1 N3 2.177(3)
Sn1 N1 2.487(2)
N2 C16 1.469(4)
N2 C17 1.470(4)
N2 C18 1.478(5)
N3 N4 1.205(4)
N6 N7 1.197(4)
C1 C6 1.372(4)
C1 C2 1.397(5)
N7 N8 1.149(4)
N1 C9 1.471(5)
N1 C7 1.474(5)
N1 C8 1.476(5)
N4 N5 1.140(4)
C11 C12 1.388(5)
C11 C10 1.393(5)
C11 C16 1.506(5)
C17 H17A 0.9599
C17 H17B 0.9600
C17 H17C 0.9600
C10 C15 1.379(5)
C8 H8A 0.9600
C8 H8B 0.9600
C8 H8C 0.9600
C6 C5 1.394(6)
C6 H6 0.9300
C2 C3 1.397(5)
C2 C7 1.507(6)
C7 H7A 0.9700
C7 H7B 0.9700
C16 H16A 0.9701
C16 H16B 0.9700
C12 C13 1.374(6)
C12 H12 0.9300
C3 C4 1.354(7)
C3 H3 0.9299
C18 H18A 0.9600
C18 H18B 0.9600
C18 H18C 0.9600
C15 C14 1.398(5)
C15 H15 0.9300
C5 C4 1.361(8)
C5 H5 0.9301
C14 C13 1.368(6)
C14 H14 0.9300
C13 H13 0.9300
C4 H4 0.9299
C9 H9A 0.9600
C9 H9B 0.9601
C9 H9C 0.9600
